data_7710898
loop_
_publ_author_name
'Chishiro, Akane'
'Akioka, Ippei'
'Sumida, Akifumi'
'Oka, Kouki'
'Tonai, Norimitsu'
'Yumura, Takashi'
'Imoto, Hiroaki'
'Naka, Kensuke'

_publ_section_title
;
 Tetrachlorocatecholates of triarylarsines as a novel class of Lewis acids
;
_journal_name_full 'Dalton Transactions'
_journal_paper_doi 10.1039/D2DT02145E
_journal_year 2022
_chemical_formula_moiety 'C30 H9 As Cl4 F18 O2'
_chemical_formula_sum 'C30 H9 As Cl4 F18 O2'
_chemical_formula_weight 960.09
_space_group_crystal_system monoclinic
_space_group_IT_number 14
_space_group_name_Hall '-P 2yn'
_space_group_name_H-M_alt 'P 1 21/n 1'
_atom_sites_solution_hydrogens geom
_atom_sites_solution_primary dual
_audit_creation_date 2021-04-10
_audit_creation_method
;
Olex2 1.3-ac4
(compiled 2019.04.23 svn.r3594 for Rigaku Oxford Diffraction, GUI svn.r5739)
;
_audit_update_record
;
2022-03-04 deposited with the CCDC.	2022-07-29 downloaded from the CCDC.
;
_cell_angle_alpha 90
_cell_angle_beta 92.048(4)
_cell_angle_gamma 90
_cell_formula_units_Z 4
_cell_length_a 10.6976(4)
_cell_length_b 23.8214(11)
_cell_length_c 13.1719(6)
_cell_measurement_reflns_used 4532
_cell_measurement_temperature 93.15
_cell_measurement_theta_max 30.2430
_cell_measurement_theta_min 2.9370
_cell_volume 3354.5(3)
_computing_cell_refinement 'CrysAlisPro 1.171.41.104a (Rigaku OD, 2021)'
_computing_data_collection 'CrysAlisPro 1.171.41.104a (Rigaku OD, 2021)'
_computing_data_reduction 'CrysAlisPro 1.171.41.104a (Rigaku OD, 2021)'
_computing_molecular_graphics 'Olex2 (Dolomanov et al., 2009)'
_computing_publication_material 'Olex2 (Dolomanov et al., 2009)'
_computing_structure_refinement 'ShelXL (Sheldrick, 2015)'
_computing_structure_solution 'ShelXT (Sheldrick, 2015)'
_diffrn_ambient_temperature 93.15
_diffrn_detector 'CCD area detector'
_diffrn_detector_area_resol_mean 6.83
_diffrn_detector_type 'Rigaku Mercury area detector'
_diffrn_measured_fraction_theta_full 0.999
_diffrn_measured_fraction_theta_max 0.999
_diffrn_measurement_details
;
List of Runs (angles in degrees, time in seconds):

  # Type    Start    End  Width  t~exp~   \w     \q     \k     \f   Frames
#--------------------------------------------------------------------------
  1  \w    -73.00 111.00   0.20    1.50    --   30.00  54.00-150.00  920
  2  \w      2.00  40.00   0.20    1.50    --   30.00  54.00 120.00  190
;
_diffrn_measurement_device 'fixed-chi diffractometer'
_diffrn_measurement_device_type 'Rigaku XtaLAB mini'
_diffrn_measurement_method '\w scans'
_diffrn_orient_matrix_type 'CrysAlisPro convention (1999,Acta A55,543-557)'
_diffrn_orient_matrix_UB_11 -0.0516049000
_diffrn_orient_matrix_UB_12 -0.0165645000
_diffrn_orient_matrix_UB_13 0.0144998000
_diffrn_orient_matrix_UB_21 -0.0373161000
_diffrn_orient_matrix_UB_22 0.0245157000
_diffrn_orient_matrix_UB_23 0.0020921000
_diffrn_orient_matrix_UB_31 -0.0182895000
_diffrn_orient_matrix_UB_32 -0.0035744000
_diffrn_orient_matrix_UB_33 -0.0518824000
_diffrn_radiation_monochromator 'curved graphite'
_diffrn_radiation_probe x-ray
_diffrn_radiation_type 'Mo K\a'
_diffrn_radiation_wavelength 0.71073
_diffrn_reflns_av_R_equivalents 0.0302
_diffrn_reflns_av_unetI/netI 0.0488
_diffrn_reflns_Laue_measured_fraction_full 0.999
_diffrn_reflns_Laue_measured_fraction_max 0.999
_diffrn_reflns_limit_h_max 10
_diffrn_reflns_limit_h_min -13
_diffrn_reflns_limit_k_max 26
_diffrn_reflns_limit_k_min -29
_diffrn_reflns_limit_l_max 16
_diffrn_reflns_limit_l_min -14
_diffrn_reflns_number 13195
_diffrn_reflns_point_group_measured_fraction_full 0.999
_diffrn_reflns_point_group_measured_fraction_max 0.999
_diffrn_reflns_theta_full 25.242
_diffrn_reflns_theta_max 26.373
_diffrn_reflns_theta_min 2.639
_diffrn_source 'Sealed X-ray tube'
_diffrn_source_type 'Sealed X-ray tube'
_exptl_absorpt_coefficient_mu 1.464
_exptl_absorpt_correction_T_max 0.522
_exptl_absorpt_correction_T_min 0.470
_exptl_absorpt_correction_type analytical
_exptl_absorpt_process_details
;
CrysAlisPro 1.171.41.104a (Rigaku Oxford Diffraction, 2021)
Analytical numeric absorption correction using a multifaceted crystal
model based on expressions derived by R.C. Clark & J.S. Reid.
(Clark, R. C. & Reid, J. S. (1995). Acta Cryst. A51, 887-897)
Empirical absorption correction using spherical harmonics,
implemented in SCALE3 ABSPACK scaling algorithm.
;
_exptl_crystal_colour orange
_exptl_crystal_colour_primary orange
_exptl_crystal_density_diffrn 1.901
_exptl_crystal_description block
_exptl_crystal_F_000 1872
_exptl_crystal_size_max 0.45
_exptl_crystal_size_mid 0.35
_exptl_crystal_size_min 0.31
_refine_diff_density_max 1.499
_refine_diff_density_min -0.802
_refine_diff_density_rms 0.117
_refine_ls_extinction_method none
_refine_ls_goodness_of_fit_ref 1.035
_refine_ls_hydrogen_treatment constr
_refine_ls_matrix_type full
_refine_ls_number_parameters 496
_refine_ls_number_reflns 6856
_refine_ls_number_restraints 0
_refine_ls_restrained_S_all 1.035
_refine_ls_R_factor_all 0.0701
_refine_ls_R_factor_gt 0.0533
_refine_ls_shift/su_max 0.001
_refine_ls_shift/su_mean 0.000
_refine_ls_structure_factor_coef Fsqd
_refine_ls_weighting_details 'w=1/[\s^2^(Fo^2^)+(0.0761P)^2^+4.8250P] where P=(Fo^2^+2Fc^2^)/3'
_refine_ls_weighting_scheme calc
_refine_ls_wR_factor_gt 0.1310
_refine_ls_wR_factor_ref 0.1442
_reflns_Friedel_coverage 0.000
_reflns_number_gt 5465
_reflns_number_total 6856
_reflns_threshold_expression 'I > 2\s(I)'
_cod_data_source_file d2dt02145e2.cif
_cod_data_source_block 2
_cod_database_code 7710898
_shelx_shelxl_version_number 2018/3
_chemical_oxdiff_formula CHOClAsF
_shelx_space_group_comment
;
The symmetry employed for this shelxl refinement is uniquely defined
by the following loop, which should always be used as a source of
symmetry information in preference to the above space-group names.
They are only intended as comments.
;
_shelx_estimated_absorpt_t_max 0.660
_shelx_estimated_absorpt_t_min 0.559
_diffrn_oxdiff_digest_frames
;
01c3bd75e86f6bb2501cc34b1aeb06c46c011108288
;
_reflns_odcompleteness_completeness 99.83
_reflns_odcompleteness_iscentric 1
_reflns_odcompleteness_theta 26.32
_olex2_refinement_description
;
1. Fixed Uiso
 At 1.2 times of:
  All C(H) groups
2.a Aromatic/amide H refined with riding coordinates:
 C22(H22), C14(H14), C18(H18), C2(H2), C4(H4), C6(H6), C10(H10), C20(H20),
 C12(H12)
;
_olex2_submission_special_instructions 'No special instructions were received'
_oxdiff_exptl_absorpt_empirical_details
;
Empirical correction (ABSPACK) includes:
- Absorption correction using spherical harmonics
- Frame scaling
;
_oxdiff_exptl_absorpt_empirical_full_max 1.233
_oxdiff_exptl_absorpt_empirical_full_min 0.790

loop_
_space_group_symop_operation_xyz
'x, y, z'
'-x+1/2, y+1/2, -z+1/2'
'-x, -y, -z'
'x-1/2, -y-1/2, z-1/2'

loop_
_atom_site_label
_atom_site_type_symbol
_atom_site_fract_x
_atom_site_fract_y
_atom_site_fract_z
_atom_site_U_iso_or_equiv
_atom_site_adp_type
_atom_site_occupancy
_atom_site_site_symmetry_order
_atom_site_calc_flag
_atom_site_refinement_flags_posn
_atom_site_refinement_flags_adp
_atom_site_refinement_flags_occupancy
_atom_site_disorder_assembly
_atom_site_disorder_group
As1 As 0.56969(4) 0.37867(2) 0.20569(3) 0.01913(13) Uani 1 1 d . . . . .
Cl4 Cl 0.17188(9) 0.42178(4) 0.03895(8) 0.0265(2) Uani 1 1 d . . . . .
Cl1 Cl 0.60875(9) 0.58364(4) 0.16445(8) 0.0281(2) Uani 1 1 d . . . . .
Cl2 Cl 0.35735(10) 0.63361(4) 0.06964(9) 0.0335(3) Uani 1 1 d . . . . .
Cl3 Cl 0.13688(9) 0.55203(4) 0.00885(8) 0.0308(2) Uani 1 1 d . . . . .
O2 O 0.4222(2) 0.39244(11) 0.1305(2) 0.0244(6) Uani 1 1 d . . . . .
F3 F 1.1548(2) 0.44570(12) 0.2991(2) 0.0412(7) Uani 1 1 d . . . . .
O1 O 0.5998(2) 0.45683(11) 0.1809(2) 0.0231(6) Uani 1 1 d . . . . .
F16 F 0.3863(3) 0.14967(11) -0.0304(2) 0.0446(7) Uani 1 1 d . . . . .
F17 F 0.2398(3) 0.20753(14) -0.0025(2) 0.0514(8) Uani 1 1 d . . . . .
F1 F 0.9985(3) 0.47289(13) 0.3838(2) 0.0514(8) Uani 1 1 d . . . . .
F2 F 1.0221(3) 0.50275(12) 0.2318(3) 0.0525(8) Uani 1 1 d . . . . .
F12 F 0.6013(3) 0.48547(12) 0.6429(2) 0.0505(8) Uani 1 1 d . . . . .
F6 F 0.9528(3) 0.21808(12) 0.2111(2) 0.0544(8) Uani 1 1 d . . . . .
F18 F 0.3928(3) 0.23266(13) -0.0913(2) 0.0543(8) Uani 1 1 d . . . . .
F13 F 0.5768(4) 0.11198(11) 0.2983(2) 0.0646(11) Uani 1 1 d . . . . .
F5 F 0.9746(4) 0.24769(13) 0.0615(2) 0.0601(9) Uani 1 1 d . . . . .
F14 F 0.6846(3) 0.17699(13) 0.3669(3) 0.0692(11) Uani 1 1 d . . . . .
F10 F 0.6858(4) 0.40561(15) 0.6672(3) 0.0681(10) Uani 1 1 d . . . . .
F15 F 0.4984(4) 0.16575(15) 0.4077(3) 0.0720(11) Uani 1 1 d . . . . .
F11 F 0.7590(3) 0.46075(19) 0.5572(3) 0.0783(13) Uani 1 1 d . . . . .
F8 F 0.2464(3) 0.3265(2) 0.5857(3) 0.0953(16) Uani 1 1 d . . . . .
C26 C 0.4972(4) 0.48324(16) 0.1426(3) 0.0203(8) Uani 1 1 d . . . . .
C25 C 0.3993(4) 0.44764(16) 0.1150(3) 0.0206(8) Uani 1 1 d . . . . .
C17 C 0.5254(4) 0.29907(16) 0.1826(3) 0.0214(8) Uani 1 1 d . . . . .
C30 C 0.2890(4) 0.46848(16) 0.0725(3) 0.0222(8) Uani 1 1 d . . . . .
C9 C 0.5219(4) 0.38711(16) 0.3453(3) 0.0224(8) Uani 1 1 d . . . . .
C22 C 0.4623(3) 0.28019(16) 0.0947(3) 0.0217(8) Uani 1 1 d . . . . .
H22 H 0.439439 0.305922 0.042185 0.026 Uiso 1 1 calc R . . . .
F4 F 1.1202(3) 0.26141(16) 0.1743(4) 0.0913(15) Uani 1 1 d . . . . .
C29 C 0.2756(3) 0.52600(17) 0.0587(3) 0.0219(8) Uani 1 1 d . . . . .
C1 C 0.7528(4) 0.37155(16) 0.2064(3) 0.0209(8) Uani 1 1 d . . . . .
C21 C 0.4327(4) 0.22345(17) 0.0842(3) 0.0230(8) Uani 1 1 d . . . . .
C28 C 0.3742(4) 0.56192(16) 0.0867(3) 0.0228(8) Uani 1 1 d . . . . .
C14 C 0.6031(4) 0.41175(16) 0.4167(3) 0.0241(8) Uani 1 1 d . . . . .
H14 H 0.682729 0.424849 0.397553 0.029 Uiso 1 1 calc R . . . .
C18 C 0.5595(4) 0.26098(16) 0.2585(3) 0.0233(8) Uani 1 1 d . . . . .
H18 H 0.602793 0.273599 0.318429 0.028 Uiso 1 1 calc R . . . .
C3 C 0.9560(4) 0.40920(16) 0.2510(3) 0.0227(8) Uani 1 1 d . . . . .
C27 C 0.4860(4) 0.54039(16) 0.1286(3) 0.0218(8) Uani 1 1 d . . . . .
C2 C 0.8283(4) 0.41637(16) 0.2413(3) 0.0221(8) Uani 1 1 d . . . . .
H2 H 0.791561 0.451307 0.258195 0.027 Uiso 1 1 calc R . . . .
C4 C 1.0114(4) 0.35931(18) 0.2244(3) 0.0265(9) Uani 1 1 d . . . . .
H4 H 1.099482 0.354847 0.232031 0.032 Uiso 1 1 calc R . . . .
F7 F 0.1781(4) 0.3311(3) 0.4330(3) 0.114(2) Uani 1 1 d . . . . .
C19 C 0.5302(4) 0.20451(16) 0.2469(3) 0.0248(8) Uani 1 1 d . . . . .
C6 C 0.8090(4) 0.32158(16) 0.1780(3) 0.0238(8) Uani 1 1 d . . . . .
H6 H 0.759049 0.291326 0.152796 0.029 Uiso 1 1 calc R . . . .
C10 C 0.4047(4) 0.36890(18) 0.3727(3) 0.0271(9) Uani 1 1 d . . . . .
H10 H 0.349037 0.352174 0.323693 0.032 Uiso 1 1 calc R . . . .
C24 C 0.3643(4) 0.20325(17) -0.0096(3) 0.0284(9) Uani 1 1 d . . . . .
C20 C 0.4658(4) 0.18503(16) 0.1606(3) 0.0235(8) Uani 1 1 d . . . . .
H20 H 0.444597 0.146456 0.153755 0.028 Uiso 1 1 calc R . . . .
C13 C 0.5666(4) 0.41708(17) 0.5165(3) 0.0262(9) Uani 1 1 d . . . . .
C5 C 0.9382(4) 0.31595(17) 0.1866(3) 0.0273(9) Uani 1 1 d . . . . .
F9 F 0.1695(4) 0.3999(2) 0.5265(4) 0.1028(16) Uani 1 1 d . . . . .
C7 C 1.0330(4) 0.45782(19) 0.2907(3) 0.0313(9) Uani 1 1 d . . . . .
C23 C 0.5712(5) 0.16408(18) 0.3287(3) 0.0334(10) Uani 1 1 d . . . . .
C12 C 0.4495(4) 0.39920(19) 0.5447(3) 0.0309(9) Uani 1 1 d . . . . .
H12 H 0.424639 0.403306 0.612845 0.037 Uiso 1 1 calc R . . . .
C11 C 0.3696(4) 0.37533(19) 0.4723(3) 0.0313(10) Uani 1 1 d . . . . .
C8 C 0.9972(4) 0.2610(2) 0.1590(4) 0.0379(11) Uani 1 1 d . . . . .
C16 C 0.6542(5) 0.4422(2) 0.5952(3) 0.0379(11) Uani 1 1 d . . . . .
C15 C 0.2429(5) 0.3553(3) 0.5034(4) 0.0463(13) Uani 1 1 d . . . . .

loop_
_atom_site_aniso_label
_atom_site_aniso_U_11
_atom_site_aniso_U_22
_atom_site_aniso_U_33
_atom_site_aniso_U_23
_atom_site_aniso_U_13
_atom_site_aniso_U_12
As1 0.0150(2) 0.0233(2) 0.0190(2) 0.00074(15) -0.00040(14) -0.00079(14)
Cl4 0.0179(5) 0.0342(5) 0.0272(5) -0.0024(4) -0.0031(4) -0.0022(4)
Cl1 0.0243(5) 0.0294(5) 0.0307(5) 0.0007(4) 0.0005(4) -0.0068(4)
Cl2 0.0314(6) 0.0277(5) 0.0415(6) 0.0076(4) 0.0012(5) 0.0022(4)
Cl3 0.0199(5) 0.0383(6) 0.0341(5) 0.0101(4) -0.0011(4) 0.0050(4)
O2 0.0153(13) 0.0273(14) 0.0301(15) 0.0000(12) -0.0052(11) -0.0003(11)
F3 0.0170(12) 0.0534(16) 0.0528(17) -0.0088(13) -0.0040(11) -0.0051(11)
O1 0.0168(13) 0.0264(14) 0.0259(14) 0.0054(11) -0.0030(11) -0.0035(11)
F16 0.0483(17) 0.0376(15) 0.0469(17) -0.0191(13) -0.0122(13) 0.0040(12)
F17 0.0219(14) 0.080(2) 0.0521(18) -0.0264(16) -0.0088(12) 0.0044(13)
F1 0.0378(16) 0.070(2) 0.0474(18) -0.0295(15) 0.0107(14) -0.0168(14)
F2 0.0480(18) 0.0366(15) 0.071(2) 0.0152(15) -0.0183(16) -0.0137(13)
F12 0.058(2) 0.0550(18) 0.0388(16) -0.0200(14) 0.0024(14) 0.0048(14)
F6 0.075(2) 0.0348(15) 0.0537(19) 0.0041(14) 0.0109(17) 0.0152(15)
F18 0.079(2) 0.0605(19) 0.0230(14) -0.0017(13) -0.0031(14) -0.0226(17)
F13 0.117(3) 0.0270(14) 0.0475(19) 0.0006(13) -0.0255(19) 0.0105(16)
F5 0.088(3) 0.0500(18) 0.0437(18) -0.0118(15) 0.0209(17) 0.0128(17)
F14 0.061(2) 0.0537(19) 0.090(3) 0.0353(18) -0.042(2) -0.0116(16)
F10 0.079(3) 0.069(2) 0.054(2) -0.0087(18) -0.0333(18) 0.0093(19)
F15 0.086(3) 0.080(2) 0.051(2) 0.0333(18) 0.0276(19) 0.026(2)
F11 0.045(2) 0.145(3) 0.0461(19) -0.046(2) 0.0161(16) -0.045(2)
F8 0.0332(19) 0.165(4) 0.088(3) 0.083(3) 0.0112(18) -0.012(2)
C26 0.0182(18) 0.0277(19) 0.0153(18) 0.0009(15) 0.0029(14) 0.0009(15)
C25 0.0184(18) 0.0248(19) 0.0188(18) -0.0011(15) 0.0022(14) 0.0001(15)
C17 0.0182(18) 0.0228(19) 0.0234(19) -0.0019(15) 0.0032(15) -0.0023(15)
C30 0.0166(18) 0.030(2) 0.0199(19) -0.0013(16) 0.0014(15) -0.0042(15)
C9 0.0191(19) 0.0260(19) 0.0223(19) 0.0029(16) 0.0032(15) 0.0020(15)
C22 0.0155(18) 0.029(2) 0.0203(19) -0.0017(16) 0.0025(15) 0.0003(15)
F4 0.0286(18) 0.070(2) 0.174(5) -0.059(3) -0.004(2) 0.0135(16)
C29 0.0163(18) 0.034(2) 0.0155(18) 0.0022(16) 0.0031(14) 0.0019(16)
C1 0.0162(18) 0.029(2) 0.0182(18) 0.0029(15) 0.0041(14) 0.0010(15)
C21 0.0175(19) 0.031(2) 0.0206(19) -0.0050(16) 0.0020(15) 0.0007(16)
C28 0.024(2) 0.0249(19) 0.0196(19) 0.0017(15) 0.0042(15) 0.0019(16)
C14 0.0191(19) 0.027(2) 0.026(2) 0.0000(16) 0.0044(16) 0.0005(15)
C18 0.0170(19) 0.029(2) 0.024(2) 0.0014(16) -0.0013(15) 0.0014(15)
C3 0.0183(19) 0.031(2) 0.0192(19) 0.0042(16) 0.0012(15) -0.0046(16)
C27 0.0187(19) 0.031(2) 0.0163(18) 0.0010(15) 0.0050(15) -0.0026(16)
C2 0.0187(19) 0.028(2) 0.0195(19) -0.0005(16) 0.0020(15) 0.0000(15)
C4 0.0171(19) 0.040(2) 0.023(2) 0.0019(17) 0.0032(16) -0.0001(17)
F7 0.058(3) 0.226(6) 0.060(3) -0.018(3) 0.020(2) -0.085(3)
C19 0.023(2) 0.027(2) 0.024(2) 0.0036(16) 0.0033(16) 0.0028(16)
C6 0.0213(19) 0.028(2) 0.0226(19) -0.0017(16) 0.0049(15) -0.0026(16)
C10 0.019(2) 0.037(2) 0.025(2) 0.0014(17) -0.0039(16) -0.0017(16)
C24 0.029(2) 0.030(2) 0.026(2) -0.0020(17) 0.0008(17) -0.0004(17)
C20 0.0185(19) 0.0246(19) 0.028(2) -0.0025(16) 0.0052(16) -0.0023(15)
C13 0.024(2) 0.032(2) 0.023(2) -0.0011(17) 0.0021(16) 0.0007(17)
C5 0.025(2) 0.032(2) 0.026(2) -0.0027(17) 0.0091(17) 0.0035(17)
F9 0.041(2) 0.129(4) 0.141(4) 0.028(3) 0.043(3) 0.019(2)
C7 0.017(2) 0.041(2) 0.035(2) 0.000(2) -0.0020(17) 0.0001(17)
C23 0.044(3) 0.028(2) 0.027(2) 0.0062(18) -0.003(2) -0.0025(19)
C12 0.026(2) 0.044(3) 0.023(2) 0.0050(19) 0.0070(17) 0.0038(18)
C11 0.021(2) 0.044(3) 0.029(2) 0.0078(19) 0.0058(17) -0.0013(18)
C8 0.023(2) 0.043(3) 0.048(3) -0.009(2) 0.005(2) 0.0057(19)
C16 0.034(3) 0.053(3) 0.027(2) -0.011(2) 0.0051(19) -0.001(2)
C15 0.024(2) 0.084(4) 0.031(3) 0.015(3) 0.005(2) -0.007(3)

loop_
_atom_type_symbol
_atom_type_description
_atom_type_scat_dispersion_real
_atom_type_scat_dispersion_imag
_atom_type_scat_source
C C 0.0033 0.0016 'International Tables Vol C Tables 4.2.6.8 and 6.1.1.4'
H H 0.0000 0.0000 'International Tables Vol C Tables 4.2.6.8 and 6.1.1.4'
As As 0.0499 2.0058 'International Tables Vol C Tables 4.2.6.8 and 6.1.1.4'
Cl Cl 0.1484 0.1585 'International Tables Vol C Tables 4.2.6.8 and 6.1.1.4'
F F 0.0171 0.0103 'International Tables Vol C Tables 4.2.6.8 and 6.1.1.4'
O O 0.0106 0.0060 'International Tables Vol C Tables 4.2.6.8 and 6.1.1.4'

loop_
_exptl_crystal_face_index_h
_exptl_crystal_face_index_k
_exptl_crystal_face_index_l
_exptl_crystal_face_perp_dist
9 -22 8 0.1151
4 -24 -12 0.1709
-8 14 -13 0.1719
-5 25 12 0.1836
10 16 -11 0.1380
-5 -7 -17 0.2104
-12 -18 -5 0.2268
-12 -18 6 0.1987
-2 -5 18 0.1617
12 19 -5 0.1107

loop_
_geom_angle_atom_site_label_1
_geom_angle_atom_site_label_2
_geom_angle_atom_site_label_3
_geom_angle
_geom_angle_site_symmetry_1
_geom_angle_site_symmetry_3
_geom_angle_publ_flag
O2 As1 O1 83.26(11) . . ?
O2 As1 C17 83.87(14) . . ?
O2 As1 C9 103.87(15) . . ?
O2 As1 C1 147.45(14) . . ?
O1 As1 C17 161.01(14) . . ?
O1 As1 C9 96.47(14) . . ?
O1 As1 C1 84.90(14) . . ?
C9 As1 C17 100.14(16) . . ?
C9 As1 C1 107.53(16) . . ?
C1 As1 C17 98.71(16) . . ?
C25 O2 As1 113.4(2) . . ?
C26 O1 As1 112.2(2) . . ?
O1 C26 C25 114.2(3) . . ?
O1 C26 C27 125.2(3) . . ?
C27 C26 C25 120.6(4) . . ?
O2 C25 C26 115.1(3) . . ?
O2 C25 C30 124.0(3) . . ?
C30 C25 C26 120.9(4) . . ?
C22 C17 As1 123.0(3) . . ?
C18 C17 As1 117.4(3) . . ?
C18 C17 C22 119.6(3) . . ?
C25 C30 Cl4 118.4(3) . . ?
C25 C30 C29 119.4(4) . . ?
C29 C30 Cl4 122.2(3) . . ?
C14 C9 As1 120.5(3) . . ?
C14 C9 C10 120.4(4) . . ?
C10 C9 As1 119.1(3) . . ?
C17 C22 C21 119.8(4) . . ?
C30 C29 Cl3 119.4(3) . . ?
C30 C29 C28 119.7(4) . . ?
C28 C29 Cl3 120.9(3) . . ?
C2 C1 As1 119.8(3) . . ?
C6 C1 As1 120.8(3) . . ?
C6 C1 C2 119.3(4) . . ?
C22 C21 C24 119.9(4) . . ?
C22 C21 C20 120.8(4) . . ?
C20 C21 C24 119.3(4) . . ?
C29 C28 Cl2 119.7(3) . . ?
C27 C28 Cl2 119.8(3) . . ?
C27 C28 C29 120.5(4) . . ?
C9 C14 C13 119.3(4) . . ?
C19 C18 C17 120.1(4) . . ?
C2 C3 C7 117.7(4) . . ?
C4 C3 C2 121.1(4) . . ?
C4 C3 C7 121.2(4) . . ?
C26 C27 Cl1 119.5(3) . . ?
C26 C27 C28 119.0(4) . . ?
C28 C27 Cl1 121.5(3) . . ?
C3 C2 C1 119.5(4) . . ?
C5 C4 C3 119.6(4) . . ?
C18 C19 C23 119.0(4) . . ?
C20 C19 C18 121.2(4) . . ?
C20 C19 C23 119.9(4) . . ?
C5 C6 C1 119.9(4) . . ?
C11 C10 C9 119.3(4) . . ?
F16 C24 F17 105.7(3) . . ?
F16 C24 F18 107.0(3) . . ?
F16 C24 C21 113.3(4) . . ?
F17 C24 C21 112.1(3) . . ?
F18 C24 F17 105.9(4) . . ?
F18 C24 C21 112.3(3) . . ?
C19 C20 C21 118.5(4) . . ?
C14 C13 C16 120.1(4) . . ?
C12 C13 C14 120.8(4) . . ?
C12 C13 C16 119.1(4) . . ?
C4 C5 C6 120.5(4) . . ?
C4 C5 C8 120.1(4) . . ?
C6 C5 C8 119.3(4) . . ?
F3 C7 F1 106.3(4) . . ?
F3 C7 C3 112.5(4) . . ?
F1 C7 C3 111.1(3) . . ?
F2 C7 F3 106.8(4) . . ?
F2 C7 F1 107.3(4) . . ?
F2 C7 C3 112.5(4) . . ?
F13 C23 F14 106.5(4) . . ?
F13 C23 F15 107.7(4) . . ?
F13 C23 C19 113.9(4) . . ?
F14 C23 C19 111.2(4) . . ?
F15 C23 F14 104.5(4) . . ?
F15 C23 C19 112.4(4) . . ?
C11 C12 C13 119.0(4) . . ?
C10 C11 C15 120.0(4) . . ?
C12 C11 C10 121.2(4) . . ?
C12 C11 C15 118.8(4) . . ?
F6 C8 F5 105.0(4) . . ?
F6 C8 C5 112.6(4) . . ?
F5 C8 C5 112.1(4) . . ?
F4 C8 F6 107.4(4) . . ?
F4 C8 F5 107.0(4) . . ?
F4 C8 C5 112.3(4) . . ?
F12 C16 C13 111.5(4) . . ?
F10 C16 F12 105.8(4) . . ?
F10 C16 C13 111.8(4) . . ?
F11 C16 F12 107.3(4) . . ?
F11 C16 F10 107.1(5) . . ?
F11 C16 C13 113.0(4) . . ?
F8 C15 F9 103.2(5) . . ?
F8 C15 C11 113.6(4) . . ?
F7 C15 F8 111.9(5) . . ?
F7 C15 F9 102.3(5) . . ?
F7 C15 C11 114.5(4) . . ?
F9 C15 C11 110.1(5) . . ?

loop_
_geom_bond_atom_site_label_1
_geom_bond_atom_site_label_2
_geom_bond_distance
_geom_bond_site_symmetry_2
_geom_bond_publ_flag
As1 O2 1.862(3) . ?
As1 O1 1.920(3) . ?
As1 C17 1.975(4) . ?
As1 C9 1.936(4) . ?
As1 C1 1.966(4) . ?
Cl4 C30 1.721(4) . ?
Cl1 C27 1.722(4) . ?
Cl2 C28 1.731(4) . ?
Cl3 C29 1.717(4) . ?
O2 C25 1.352(5) . ?
F3 C7 1.335(5) . ?
O1 C26 1.347(5) . ?
F16 C24 1.328(5) . ?
F17 C24 1.343(5) . ?
F1 C7 1.342(5) . ?
F2 C7 1.325(5) . ?
F12 C16 1.343(5) . ?
F6 C8 1.328(6) . ?
F18 C24 1.328(5) . ?
F13 C23 1.306(5) . ?
F5 C8 1.336(6) . ?
F14 C23 1.332(6) . ?
F10 C16 1.322(6) . ?
F15 C23 1.322(6) . ?
F11 C16 1.320(6) . ?
F8 C15 1.282(6) . ?
C26 C25 1.386(5) . ?
C26 C27 1.378(5) . ?
C25 C30 1.380(5) . ?
C17 C22 1.393(5) . ?
C17 C18 1.389(5) . ?
C30 C29 1.389(5) . ?
C9 C14 1.387(6) . ?
C9 C10 1.387(6) . ?
C22 C21 1.394(6) . ?
F4 C8 1.323(6) . ?
C29 C28 1.398(6) . ?
C1 C2 1.406(5) . ?
C1 C6 1.391(5) . ?
C21 C24 1.493(6) . ?
C21 C20 1.397(6) . ?
C28 C27 1.397(5) . ?
C14 C13 1.391(6) . ?
C18 C19 1.388(6) . ?
C3 C2 1.379(5) . ?
C3 C4 1.379(6) . ?
C3 C7 1.504(6) . ?
C4 C5 1.378(6) . ?
F7 C15 1.276(6) . ?
C19 C20 1.388(6) . ?
C19 C23 1.499(6) . ?
C6 C5 1.390(6) . ?
C10 C11 1.385(6) . ?
C13 C12 1.386(6) . ?
C13 C16 1.497(6) . ?
C5 C8 1.504(6) . ?
F9 C15 1.363(7) . ?
C12 C11 1.381(6) . ?
C11 C15 1.508(6) . ?

loop_
_exptl_oxdiff_crystal_face_indexfrac_h
_exptl_oxdiff_crystal_face_indexfrac_k
_exptl_oxdiff_crystal_face_indexfrac_l
_exptl_oxdiff_crystal_face_x
_exptl_oxdiff_crystal_face_y
_exptl_oxdiff_crystal_face_z
9.2730 -22.2936 7.5347 -0.0000 -0.8768 -0.4808
4.1511 -23.7104 -12.3128 -0.0000 -0.7619 0.6476
-8.1075 13.5239 -13.4051 0.0000 0.6060 0.7954
-4.6232 24.5217 11.5596 0.0000 0.7979 -0.6028
10.0064 16.1705 -11.0088 -0.9439 -0.0000 0.3304
-5.2862 -6.6155 -16.7673 0.1393 0.0000 0.9903
-12.0170 -17.8843 -4.7719 0.8472 0.0000 0.5313
-11.7584 -18.4138 6.0453 0.9995 0.0000 -0.0328
-2.2561 -4.9889 18.2204 0.4633 -0.0000 -0.8862
11.8850 18.5571 -5.4682 -1.0000 -0.0000 -0.0000
